data_7710428
loop_
_publ_author_name
'Dong, Wenjing'
'Yang, Dawei'
'Mei, Tao'
'Wang, Baomin'
'Qu, Jingping'

_publ_section_title
;
 Reversible Binding of Dinitrogen on a Thiolate-Bridged Cobalt-Ruthenium
 Complex Supported by a Flexible Bidentate Phosphine Ligand
;
_journal_name_full 'Dalton Transactions'
_journal_paper_doi 10.1039/D2DT01534J
_journal_year 2022
_chemical_formula_moiety 'C50 H53 Cl2 Co P2 Ru S3'
_chemical_formula_sum 'C50 H53 Cl2 Co P2 Ru S3'
_chemical_formula_weight 1042.94
_space_group_crystal_system monoclinic
_space_group_IT_number 14
_space_group_name_Hall '-P 2yn'
_space_group_name_H-M_alt 'P 1 21/n 1'
_atom_sites_solution_hydrogens geom
_atom_sites_solution_primary iterative
_audit_creation_date 2021-11-29
_audit_creation_method
;
Olex2 1.3
(compiled 2020.06.28 svn.raecde09e for OlexSys, GUI svn.r6132)
;
_audit_update_record
;
2022-03-24 deposited with the CCDC.	2022-06-06 downloaded from the CCDC.
;
_cell_angle_alpha 90
_cell_angle_beta 104.1730(10)
_cell_angle_gamma 90
_cell_formula_units_Z 4
_cell_length_a 13.0207(7)
_cell_length_b 24.9378(13)
_cell_length_c 14.6486(7)
_cell_measurement_reflns_used 9740
_cell_measurement_temperature 220.0
_cell_measurement_theta_max 26.898
_cell_measurement_theta_min 2.450
_cell_volume 4611.7(4)
_computing_cell_refinement 'SAINT v8.34A (Bruker, 2013)'
_computing_data_collection 'Bruker APEX2'
_computing_data_reduction 'SAINT v8.34A (Bruker, 2013)'
_computing_molecular_graphics 'Olex2 1.3 (Dolomanov et al., 2009)'
_computing_publication_material 'Olex2 1.3 (Dolomanov et al., 2009)'
_computing_structure_refinement 'SHELXL 2018/3 (Sheldrick, 2015)'
_computing_structure_solution 'olex2.solve 1.3 (Bourhis et al., 2015)'
_diffrn_ambient_temperature 220.0
_diffrn_measured_fraction_theta_full 0.997
_diffrn_measured_fraction_theta_max 0.995
_diffrn_measurement_device_type 'CCD area detector'
_diffrn_measurement_method 'phi and omega scans'
_diffrn_radiation_monochromator graphite
_diffrn_radiation_type MoK\a
_diffrn_radiation_wavelength 0.71073
_diffrn_reflns_av_R_equivalents 0.0401
_diffrn_reflns_av_unetI/netI 0.0256
_diffrn_reflns_Laue_measured_fraction_full 0.997
_diffrn_reflns_Laue_measured_fraction_max 0.995
_diffrn_reflns_limit_h_max 16
_diffrn_reflns_limit_h_min -16
_diffrn_reflns_limit_k_max 31
_diffrn_reflns_limit_k_min -31
_diffrn_reflns_limit_l_max 18
_diffrn_reflns_limit_l_min -18
_diffrn_reflns_number 60775
_diffrn_reflns_point_group_measured_fraction_full 0.997
_diffrn_reflns_point_group_measured_fraction_max 0.995
_diffrn_reflns_theta_full 25.242
_diffrn_reflns_theta_max 26.904
_diffrn_reflns_theta_min 2.839
_diffrn_source 'sealed tube'
_diffrn_source_current 50.0
_diffrn_source_power 2.5
_diffrn_source_voltage 50.0
_exptl_absorpt_coefficient_mu 1.043
_exptl_absorpt_correction_T_max 0.7454
_exptl_absorpt_correction_T_min 0.5703
_exptl_absorpt_correction_type empirical
_exptl_absorpt_process_details
;
SADABS-2014/3 (Bruker,2014/3) was used for absorption correction.
wR2(int) was 0.1197 before and 0.0596 after correction.
The Ratio of minimum to maximum transmission is 0.7651.
The \l/2 correction factor is 0.00150.
;
_exptl_crystal_colour black
_exptl_crystal_colour_primary black
_exptl_crystal_density_diffrn 1.502
_exptl_crystal_description block
_exptl_crystal_F_000 2144
_exptl_crystal_size_max 0.2
_exptl_crystal_size_mid 0.12
_exptl_crystal_size_min 0.1
_exptl_transmission_factor_max 0.7454
_exptl_transmission_factor_min 0.5703
_refine_diff_density_max 0.524
_refine_diff_density_min -0.601
_refine_diff_density_rms 0.074
_refine_ls_extinction_method none
_refine_ls_goodness_of_fit_ref 1.120
_refine_ls_hydrogen_treatment 'riding mode'
_refine_ls_matrix_type full
_refine_ls_number_parameters 556
_refine_ls_number_reflns 9928
_refine_ls_number_restraints 1
_refine_ls_restrained_S_all 1.122
_refine_ls_R_factor_all 0.0409
_refine_ls_R_factor_gt 0.0327
_refine_ls_shift/su_max 0.002
_refine_ls_shift/su_mean 0.000
_refine_ls_structure_factor_coef Fsqd
_refine_ls_weighting_details 'w=1/[\s^2^(Fo^2^)+(0.0253P)^2^+7.0054P] where P=(Fo^2^+2Fc^2^)/3'
_refine_ls_weighting_scheme calc
_refine_ls_wR_factor_gt 0.0773
_refine_ls_wR_factor_ref 0.0841
_reflns_Friedel_coverage 0.000
_reflns_number_gt 8666
_reflns_number_total 9928
_reflns_threshold_expression 'I > 2\s(I)'
_cod_data_source_file d2dt01534j2.cif
_cod_data_source_block 1
_cod_database_code 7710428
_shelx_shelxl_version_number 2018/3
_shelx_space_group_comment
;
The symmetry employed for this shelxl refinement is uniquely defined
by the following loop, which should always be used as a source of
symmetry information in preference to the above space-group names.
They are only intended as comments.
;
_shelx_estimated_absorpt_t_max 0.903
_shelx_estimated_absorpt_t_min 0.818
_olex2_refinement_description
;
1. Fixed Uiso
 At 1.2 times of:
  All C(H) groups, All C(H,H) groups, All C(H,H,H,H) groups
 At 1.5 times of:
  All C(H,H,H) groups
2. Rigid bond restraints
 S1, Ru1
 with sigma for 1-2 distances of 0.0005 and sigma for 1-3 distances of 0.01
3. Others
 Sof(H14c)=Sof(H14d)=Sof(H11c)=Sof(H11d)=Sof(C13B)=Sof(H13c)=Sof(H13d)=
 Sof(C12B)=Sof(H12c)=Sof(H12d)=1-FVAR(1)
 Sof(H14a)=Sof(H14b)=Sof(H11a)=Sof(H11b)=Sof(C13A)=Sof(H13a)=Sof(H13b)=
 Sof(C12A)=Sof(H12a)=Sof(H12b)=FVAR(1)
4.a Secondary CH2 refined with riding coordinates:
 C14(H14a,H14b), C14(H14c,H14d), C11(H11a,H11b), C11(H11c,H11d), C13A(H13a,
 H13b), C12A(H12a,H12b), C13B(H13c,H13d), C12B(H12c,H12d)
4.b Aromatic/amide H refined with riding coordinates:
 C16(H16), C17(H17), C34(H34), C20(H20), C38(H38), C19(H19), C44(H44),
 C26(H26), C32(H32), C22(H22), C18(H18), C28(H28), C24(H24), C37(H37), C25(H25),
  C36(H36), C35(H35), C23(H23), C29(H29), C43(H43), C40(H40), C31(H31),
 C48(H48), C50(H50), C46(H46), C30(H30), C42(H42), C41(H41), C47(H47), C49(H49)
4.c Idealised Me refined as rotating group:
 C6(H6a,H6b,H6c), C9(H9a,H9b,H9c), C8(H8a,H8b,H8c), C7(H7a,H7b,H7c), C10(H10a,
 H10b,H10c)
;
_olex2_submission_special_instructions 'No special instructions were received'

loop_
_space_group_symop_operation_xyz
'x, y, z'
'-x+1/2, y+1/2, -z+1/2'
'-x, -y, -z'
'x-1/2, -y-1/2, z-1/2'

loop_
_atom_site_label
_atom_site_type_symbol
_atom_site_fract_x
_atom_site_fract_y
_atom_site_fract_z
_atom_site_U_iso_or_equiv
_atom_site_adp_type
_atom_site_occupancy
_atom_site_site_symmetry_order
_atom_site_calc_flag
_atom_site_refinement_flags_posn
_atom_site_refinement_flags_adp
_atom_site_refinement_flags_occupancy
_atom_site_disorder_assembly
_atom_site_disorder_group
Ru1 Ru 0.61152(2) 0.67736(2) 0.74670(2) 0.01943(6) Uani 1 1 d . U . . .
Co1 Co 0.58213(3) 0.81870(2) 0.76309(2) 0.02345(8) Uani 1 1 d . . . . .
S1 S 0.65808(5) 0.76186(2) 0.67935(4) 0.02409(12) Uani 1 1 d . U . . .
S2 S 0.50856(5) 0.74445(2) 0.80791(4) 0.02467(13) Uani 1 1 d . . . . .
Cl2 Cl 0.47171(5) 0.65162(2) 0.61246(4) 0.02880(13) Uani 1 1 d . . . . .
Cl1 Cl 0.74940(5) 0.70098(3) 0.88236(4) 0.03006(13) Uani 1 1 d . . . . .
S3 S 0.44768(5) 0.82985(3) 0.64156(5) 0.03148(15) Uani 1 1 d . . . . .
P1 P 0.72650(5) 0.63267(2) 0.67117(4) 0.02309(13) Uani 1 1 d . . . . .
P2 P 0.56687(5) 0.61110(3) 0.84404(4) 0.02541(14) Uani 1 1 d . . . . .
C4 C 0.7266(2) 0.85019(10) 0.84216(19) 0.0291(5) Uani 1 1 d . . . . .
C33 C 0.6725(2) 0.56889(11) 0.91589(19) 0.0326(6) Uani 1 1 d . . . . .
C27 C 0.8691(2) 0.63890(11) 0.72746(18) 0.0295(5) Uani 1 1 d . . . . .
C2 C 0.5634(2) 0.87468(11) 0.8644(2) 0.0369(6) Uani 1 1 d . . . . .
C3 C 0.6561(2) 0.84299(10) 0.90150(19) 0.0306(6) Uani 1 1 d . . . . .
C14 C 0.3744(2) 0.74806(12) 0.7326(2) 0.0366(6) Uani 1 1 d . . . . .
H14A H 0.343585 0.711986 0.726078 0.044 Uiso 0.625(6) 1 calc R U P A 2
H14B H 0.331182 0.770554 0.763485 0.044 Uiso 0.625(6) 1 calc R U P A 2
H14C H 0.365999 0.718987 0.686324 0.044 Uiso 0.375(6) 1 calc R U P A 3
H14D H 0.324628 0.741121 0.771736 0.044 Uiso 0.375(6) 1 calc R U P A 3
C11 C 0.5796(2) 0.77252(11) 0.55815(18) 0.0333(6) Uani 1 1 d . . . . .
H11A H 0.628328 0.776254 0.517104 0.040 Uiso 0.625(6) 1 calc R U P A 2
H11B H 0.536563 0.740428 0.537910 0.040 Uiso 0.625(6) 1 calc R U P A 2
H11C H 0.607925 0.803477 0.531157 0.040 Uiso 0.375(6) 1 calc R U P A 3
H11D H 0.586269 0.741008 0.520051 0.040 Uiso 0.375(6) 1 calc R U P A 3
C45 C 0.5124(2) 0.63752(11) 0.94101(18) 0.0311(6) Uani 1 1 d . . . . .
C21 C 0.7108(2) 0.56250(10) 0.63276(18) 0.0296(5) Uani 1 1 d . . . . .
C16 C 0.7921(2) 0.69732(12) 0.5330(2) 0.0348(6) Uani 1 1 d . . . . .
H16 H 0.847883 0.709716 0.582051 0.042 Uiso 1 1 calc R U . . .
C15 C 0.7210(2) 0.66010(10) 0.55234(18) 0.0280(5) Uani 1 1 d . . . . .
C17 C 0.7820(3) 0.71644(14) 0.4426(2) 0.0454(7) Uani 1 1 d . . . . .
H17 H 0.830146 0.741948 0.430571 0.054 Uiso 1 1 calc R U . . .
C34 C 0.7709(2) 0.56681(12) 0.8969(2) 0.0368(6) Uani 1 1 d . . . . .
H34 H 0.784380 0.587718 0.847696 0.044 Uiso 1 1 calc R U . . .
C20 C 0.6393(2) 0.64230(12) 0.47795(19) 0.0343(6) Uani 1 1 d . . . . .
H20 H 0.589921 0.617319 0.489535 0.041 Uiso 1 1 calc R U . . .
C39 C 0.4645(2) 0.56077(12) 0.7940(2) 0.0369(6) Uani 1 1 d . . . . .
C38 C 0.6552(3) 0.53822(14) 0.9907(2) 0.0523(9) Uani 1 1 d . . . . .
H38 H 0.589629 0.539993 1.006638 0.063 Uiso 1 1 calc R U . . .
C19 C 0.6301(2) 0.66107(13) 0.3871(2) 0.0396(7) Uani 1 1 d . . . . .
H19 H 0.575332 0.648426 0.337366 0.047 Uiso 1 1 calc R U . . .
C5 C 0.6782(2) 0.88653(11) 0.7689(2) 0.0346(6) Uani 1 1 d . . . . .
C44 C 0.3665(3) 0.57839(16) 0.7426(2) 0.0489(8) Uani 1 1 d . . . . .
H44 H 0.353765 0.615359 0.733711 0.059 Uiso 1 1 calc R U . . .
C26 C 0.6230(2) 0.53394(11) 0.6417(2) 0.0349(6) Uani 1 1 d . . . . .
H26 H 0.577514 0.548519 0.676099 0.042 Uiso 1 1 calc R U . . .
C1 C 0.5796(2) 0.90255(11) 0.7852(2) 0.0396(7) Uani 1 1 d . . . . .
C32 C 0.9393(2) 0.59597(13) 0.7490(2) 0.0420(7) Uani 1 1 d . . . . .
H32 H 0.914119 0.560856 0.734942 0.050 Uiso 1 1 calc R U . . .
C6 C 0.5061(3) 0.94406(13) 0.7308(3) 0.0660(12) Uani 1 1 d . . . . .
H6A H 0.520692 0.948853 0.669512 0.099 Uiso 1 1 calc R U . . .
H6B H 0.516793 0.977781 0.764873 0.099 Uiso 1 1 calc R U . . .
H6C H 0.433410 0.932413 0.722983 0.099 Uiso 1 1 calc R U . . .
C22 C 0.7777(3) 0.53952(12) 0.5810(2) 0.0407(7) Uani 1 1 d . . . . .
H22 H 0.837232 0.558683 0.573468 0.049 Uiso 1 1 calc R U . . .
C9 C 0.8363(2) 0.82845(12) 0.8566(2) 0.0409(7) Uani 1 1 d . . . . .
H9A H 0.844148 0.797049 0.896766 0.061 Uiso 1 1 calc R U . . .
H9B H 0.887048 0.855568 0.886071 0.061 Uiso 1 1 calc R U . . .
H9C H 0.848988 0.818608 0.796191 0.061 Uiso 1 1 calc R U . . .
C18 C 0.7007(3) 0.69791(15) 0.3699(2) 0.0478(8) Uani 1 1 d . . . . .
H18 H 0.694049 0.710755 0.308412 0.057 Uiso 1 1 calc R U . . .
C8 C 0.6775(3) 0.81261(13) 0.9921(2) 0.0436(7) Uani 1 1 d . . . . .
H8A H 0.615225 0.791951 0.995111 0.065 Uiso 1 1 calc R U . . .
H8B H 0.694112 0.837584 1.044464 0.065 Uiso 1 1 calc R U . . .
H8C H 0.736866 0.788566 0.995703 0.065 Uiso 1 1 calc R U . . .
C28 C 0.9092(2) 0.69004(12) 0.7533(2) 0.0363(6) Uani 1 1 d . . . . .
H28 H 0.863317 0.719733 0.742304 0.044 Uiso 1 1 calc R U . . .
C24 C 0.6675(3) 0.46205(12) 0.5490(2) 0.0511(9) Uani 1 1 d . . . . .
H24 H 0.651740 0.428594 0.519310 0.061 Uiso 1 1 calc R U . . .
C37 C 0.7347(3) 0.50519(15) 1.0413(3) 0.0593(10) Uani 1 1 d . . . . .
H37 H 0.722219 0.484145 1.090670 0.071 Uiso 1 1 calc R U . . .
C7 C 0.4729(3) 0.88125(16) 0.9086(3) 0.0628(11) Uani 1 1 d . . . . .
H7A H 0.408807 0.888416 0.860140 0.094 Uiso 1 1 calc R U . . .
H7B H 0.486881 0.910978 0.952566 0.094 Uiso 1 1 calc R U . . .
H7C H 0.463800 0.848634 0.941823 0.094 Uiso 1 1 calc R U . . .
C25 C 0.6013(3) 0.48345(12) 0.5999(2) 0.0446(7) Uani 1 1 d . . . . .
H25 H 0.541649 0.464106 0.606621 0.053 Uiso 1 1 calc R U . . .
C36 C 0.8308(3) 0.50296(14) 1.0200(2) 0.0520(9) Uani 1 1 d . . . . .
H36 H 0.883682 0.479908 1.053910 0.062 Uiso 1 1 calc R U . . .
C35 C 0.8506(3) 0.53439(13) 0.9490(2) 0.0467(8) Uani 1 1 d . . . . .
H35 H 0.917710 0.533907 0.935960 0.056 Uiso 1 1 calc R U . . .
C23 C 0.7573(3) 0.48986(13) 0.5415(2) 0.0485(8) Uani 1 1 d . . . . .
H23 H 0.804115 0.474510 0.509204 0.058 Uiso 1 1 calc R U . . .
C29 C 1.0154(3) 0.69757(16) 0.7950(2) 0.0505(8) Uani 1 1 d . . . . .
H29 H 1.041432 0.732378 0.810826 0.061 Uiso 1 1 calc R U . . .
C43 C 0.2864(3) 0.5419(2) 0.7036(3) 0.0729(14) Uani 1 1 d . . . . .
H43 H 0.219632 0.554331 0.670350 0.088 Uiso 1 1 calc R U . . .
C40 C 0.4821(3) 0.50530(13) 0.8044(3) 0.0537(9) Uani 1 1 d . . . . .
H40 H 0.548275 0.492439 0.838415 0.064 Uiso 1 1 calc R U . . .
C31 C 1.0455(3) 0.60423(17) 0.7908(3) 0.0569(9) Uani 1 1 d . . . . .
H31 H 1.091740 0.574737 0.803725 0.068 Uiso 1 1 calc R U . . .
C48 C 0.4435(4) 0.67754(16) 1.0942(3) 0.0619(11) Uani 1 1 d . . . . .
H48 H 0.420853 0.689930 1.146653 0.074 Uiso 1 1 calc R U . . .
C50 C 0.4093(3) 0.63080(17) 0.9470(3) 0.0578(10) Uani 1 1 d . . . . .
H50 H 0.361309 0.612458 0.898696 0.069 Uiso 1 1 calc R U . . .
C46 C 0.5780(3) 0.66574(17) 1.0126(2) 0.0600(11) Uani 1 1 d . . . . .
H46 H 0.648727 0.671645 1.010763 0.072 Uiso 1 1 calc R U . . .
C30 C 1.0837(3) 0.65450(18) 0.8135(3) 0.0594(10) Uani 1 1 d . . . . .
H30 H 1.155993 0.659830 0.841529 0.071 Uiso 1 1 calc R U . . .
C10 C 0.7278(3) 0.90742(15) 0.6945(3) 0.0578(10) Uani 1 1 d . . . . .
H10A H 0.773396 0.880125 0.678366 0.087 Uiso 1 1 calc R U . . .
H10B H 0.769327 0.939071 0.717613 0.087 Uiso 1 1 calc R U . . .
H10C H 0.672798 0.916673 0.638998 0.087 Uiso 1 1 calc R U . . .
C42 C 0.3052(5) 0.4878(2) 0.7139(3) 0.094(2) Uani 1 1 d . . . . .
H42 H 0.251724 0.463246 0.686441 0.112 Uiso 1 1 calc R U . . .
C41 C 0.4024(5) 0.46940(18) 0.7646(3) 0.0836(17) Uani 1 1 d . . . . .
H41 H 0.414633 0.432336 0.772250 0.100 Uiso 1 1 calc R U . . .
C47 C 0.5418(4) 0.68577(17) 1.0877(3) 0.0666(12) Uani 1 1 d . . . . .
H47 H 0.588318 0.705583 1.134886 0.080 Uiso 1 1 calc R U . . .
C49 C 0.3749(4) 0.6505(2) 1.0225(3) 0.0785(14) Uani 1 1 d . . . . .
H49 H 0.304139 0.645303 1.024970 0.094 Uiso 1 1 calc R U . . .
C13A C 0.3685(3) 0.76995(18) 0.6373(3) 0.0317(11) Uani 0.625(6) 1 d . . P A 2
H13A H 0.294611 0.778239 0.606530 0.038 Uiso 0.625(6) 1 calc R U P A 2
H13B H 0.393269 0.742699 0.599480 0.038 Uiso 0.625(6) 1 calc R U P A 2
C12A C 0.5070(4) 0.82068(18) 0.5438(3) 0.0326(11) Uani 0.625(6) 1 d . . P A 2
H12A H 0.451134 0.815936 0.485884 0.039 Uiso 0.625(6) 1 calc R U P A 2
H12B H 0.547504 0.852833 0.536370 0.039 Uiso 0.625(6) 1 calc R U P A 2
C13B C 0.3430(6) 0.7983(3) 0.6814(6) 0.041(2) Uani 0.375(6) 1 d . . P A 3
H13C H 0.317363 0.823277 0.722532 0.049 Uiso 0.375(6) 1 calc R U P A 3
H13D H 0.284057 0.791003 0.626812 0.049 Uiso 0.375(6) 1 calc R U P A 3
C12B C 0.4704(6) 0.7815(3) 0.5538(5) 0.037(2) Uani 0.375(6) 1 d . . P A 3
H12C H 0.437483 0.747291 0.563174 0.044 Uiso 0.375(6) 1 calc R U P A 3
H12D H 0.435487 0.794634 0.490824 0.044 Uiso 0.375(6) 1 calc R U P A 3

loop_
_atom_site_aniso_label
_atom_site_aniso_U_11
_atom_site_aniso_U_22
_atom_site_aniso_U_33
_atom_site_aniso_U_23
_atom_site_aniso_U_13
_atom_site_aniso_U_12
Ru1 0.02234(10) 0.01826(9) 0.01720(10) -0.00108(7) 0.00391(7) 0.00031(7)
Co1 0.02435(17) 0.01957(16) 0.02414(17) -0.00263(12) 0.00156(13) 0.00079(12)
S1 0.0270(3) 0.0218(3) 0.0230(3) 0.0004(2) 0.0053(2) 0.0004(2)
S2 0.0267(3) 0.0235(3) 0.0236(3) -0.0039(2) 0.0058(2) 0.0004(2)
Cl2 0.0307(3) 0.0282(3) 0.0246(3) -0.0033(2) 0.0012(2) -0.0014(2)
Cl1 0.0291(3) 0.0324(3) 0.0252(3) -0.0035(2) 0.0000(2) 0.0003(2)
S3 0.0305(3) 0.0273(3) 0.0316(3) -0.0012(3) -0.0021(3) 0.0060(3)
P1 0.0267(3) 0.0208(3) 0.0220(3) -0.0018(2) 0.0063(2) 0.0020(2)
P2 0.0302(3) 0.0238(3) 0.0233(3) -0.0001(2) 0.0087(3) -0.0033(2)
C4 0.0264(13) 0.0270(13) 0.0305(13) -0.0071(10) 0.0001(10) -0.0045(10)
C33 0.0425(16) 0.0277(13) 0.0272(13) 0.0041(10) 0.0077(11) 0.0013(11)
C27 0.0258(13) 0.0363(14) 0.0272(13) 0.0020(11) 0.0081(10) 0.0047(11)
C2 0.0363(15) 0.0263(13) 0.0463(17) -0.0161(12) 0.0066(13) -0.0031(11)
C3 0.0353(14) 0.0254(13) 0.0288(13) -0.0086(10) 0.0030(11) -0.0063(11)
C14 0.0238(13) 0.0467(17) 0.0380(15) -0.0043(13) 0.0048(11) 0.0017(11)
C11 0.0413(15) 0.0341(14) 0.0234(13) 0.0055(11) 0.0060(11) 0.0063(12)
C45 0.0427(15) 0.0289(13) 0.0256(13) 0.0010(10) 0.0159(11) -0.0007(11)
C21 0.0395(15) 0.0229(12) 0.0258(12) -0.0014(10) 0.0068(11) 0.0038(11)
C16 0.0364(15) 0.0408(15) 0.0290(14) 0.0008(12) 0.0111(11) -0.0005(12)
C15 0.0331(13) 0.0280(12) 0.0245(12) -0.0012(10) 0.0104(10) 0.0061(10)
C17 0.0433(17) 0.0548(19) 0.0425(17) 0.0124(15) 0.0191(14) -0.0031(15)
C34 0.0425(16) 0.0346(15) 0.0328(14) 0.0057(12) 0.0082(12) 0.0036(12)
C20 0.0358(15) 0.0401(15) 0.0274(13) -0.0014(11) 0.0084(11) 0.0022(12)
C39 0.0464(17) 0.0383(15) 0.0310(14) -0.0069(12) 0.0188(13) -0.0164(13)
C38 0.060(2) 0.051(2) 0.051(2) 0.0233(16) 0.0228(17) 0.0101(16)
C19 0.0353(15) 0.0573(19) 0.0247(14) -0.0012(13) 0.0048(11) 0.0051(13)
C5 0.0409(16) 0.0258(13) 0.0338(14) -0.0034(11) 0.0030(12) -0.0094(11)
C44 0.0446(18) 0.073(2) 0.0317(15) -0.0031(15) 0.0151(13) -0.0234(16)
C26 0.0466(16) 0.0259(13) 0.0312(14) -0.0017(11) 0.0076(12) 0.0026(12)
C1 0.0411(16) 0.0216(13) 0.0486(17) -0.0076(12) -0.0035(13) -0.0016(11)
C32 0.0388(16) 0.0417(17) 0.0452(17) 0.0085(13) 0.0095(13) 0.0116(13)
C6 0.069(3) 0.0267(16) 0.085(3) -0.0018(17) -0.016(2) 0.0092(16)
C22 0.0514(18) 0.0341(15) 0.0398(16) -0.0023(12) 0.0175(14) 0.0066(13)
C9 0.0270(14) 0.0429(17) 0.0497(18) -0.0131(14) 0.0038(13) -0.0048(12)
C18 0.0460(18) 0.073(2) 0.0276(15) 0.0123(15) 0.0153(13) 0.0117(16)
C8 0.058(2) 0.0427(17) 0.0288(15) -0.0053(12) 0.0071(14) -0.0042(14)
C28 0.0317(14) 0.0411(16) 0.0351(15) -0.0044(12) 0.0061(12) 0.0005(12)
C24 0.081(3) 0.0238(14) 0.0389(17) -0.0065(12) -0.0041(16) 0.0076(15)
C37 0.078(3) 0.053(2) 0.048(2) 0.0288(17) 0.0169(19) 0.0106(19)
C7 0.052(2) 0.060(2) 0.083(3) -0.033(2) 0.030(2) -0.0054(17)
C25 0.057(2) 0.0271(14) 0.0444(17) -0.0021(12) 0.0032(15) -0.0036(13)
C36 0.067(2) 0.0419(18) 0.0387(17) 0.0103(14) -0.0020(16) 0.0155(16)
C35 0.0496(19) 0.0448(18) 0.0447(18) 0.0049(14) 0.0095(15) 0.0133(15)
C23 0.078(2) 0.0347(16) 0.0327(16) -0.0049(12) 0.0130(16) 0.0201(16)
C29 0.0350(16) 0.065(2) 0.0485(19) -0.0076(17) 0.0047(14) -0.0104(16)
C43 0.060(2) 0.121(4) 0.0378(19) -0.009(2) 0.0131(17) -0.049(3)
C40 0.076(3) 0.0392(17) 0.053(2) -0.0124(15) 0.0289(18) -0.0193(17)
C31 0.0389(18) 0.070(2) 0.061(2) 0.0164(19) 0.0099(16) 0.0232(17)
C48 0.093(3) 0.060(2) 0.047(2) -0.0004(17) 0.045(2) 0.009(2)
C50 0.048(2) 0.087(3) 0.0427(19) -0.0141(18) 0.0186(16) -0.0047(19)
C46 0.064(2) 0.083(3) 0.0400(18) -0.0243(18) 0.0268(17) -0.033(2)
C30 0.0298(16) 0.087(3) 0.057(2) 0.002(2) 0.0013(15) -0.0017(17)
C10 0.073(3) 0.054(2) 0.047(2) 0.0052(16) 0.0165(18) -0.0269(19)
C42 0.118(4) 0.113(4) 0.054(3) -0.028(3) 0.029(3) -0.087(4)
C41 0.135(5) 0.056(2) 0.075(3) -0.030(2) 0.054(3) -0.056(3)
C47 0.098(3) 0.069(3) 0.0393(19) -0.0220(18) 0.028(2) -0.026(2)
C49 0.059(2) 0.128(4) 0.060(3) -0.013(3) 0.037(2) 0.003(3)
C13A 0.020(2) 0.033(2) 0.039(2) -0.0067(19) -0.0007(17) 0.0029(17)
C12A 0.038(2) 0.032(3) 0.023(2) 0.0039(17) -0.0017(17) 0.0037(19)
C13B 0.026(4) 0.042(5) 0.052(5) -0.002(4) 0.005(3) 0.007(3)
C12B 0.047(5) 0.032(4) 0.024(4) 0.002(3) -0.008(3) 0.000(3)

loop_
_atom_type_symbol
_atom_type_description
_atom_type_scat_dispersion_real
_atom_type_scat_dispersion_imag
_atom_type_scat_source
C C 0.0033 0.0016 'International Tables Vol C Tables 4.2.6.8 and 6.1.1.4'
H H 0.0000 0.0000 'International Tables Vol C Tables 4.2.6.8 and 6.1.1.4'
Cl Cl 0.1484 0.1585 'International Tables Vol C Tables 4.2.6.8 and 6.1.1.4'
Co Co 0.3494 0.9721 'International Tables Vol C Tables 4.2.6.8 and 6.1.1.4'
P P 0.1023 0.0942 'International Tables Vol C Tables 4.2.6.8 and 6.1.1.4'
Ru Ru -1.2594 0.8363 'International Tables Vol C Tables 4.2.6.8 and 6.1.1.4'
S S 0.1246 0.1234 'International Tables Vol C Tables 4.2.6.8 and 6.1.1.4'

loop_
_geom_angle_atom_site_label_1
_geom_angle_atom_site_label_2
_geom_angle_atom_site_label_3
_geom_angle
_geom_angle_site_symmetry_1
_geom_angle_site_symmetry_3
_geom_angle_publ_flag
S2 Ru1 S1 76.85(2) . . ?
Cl2 Ru1 S1 96.40(2) . . ?
Cl2 Ru1 S2 96.24(2) . . ?
Cl1 Ru1 S1 85.08(2) . . ?
Cl1 Ru1 S2 83.96(2) . . ?
Cl1 Ru1 Cl2 178.51(2) . . ?
P1 Ru1 S1 88.25(2) . . ?
P1 Ru1 S2 165.09(2) . . ?
P1 Ru1 Cl2 86.03(2) . . ?
P1 Ru1 Cl1 94.16(2) . . ?
P2 Ru1 S1 165.24(2) . . ?
P2 Ru1 S2 91.11(2) . . ?
P2 Ru1 Cl2 93.33(2) . . ?
P2 Ru1 Cl1 85.19(2) . . ?
P2 Ru1 P1 103.50(2) . . ?
S2 Co1 S1 85.20(2) . . ?
S3 Co1 S1 90.42(3) . . ?
S3 Co1 S2 91.66(3) . . ?
C4 Co1 S1 94.71(8) . . ?
C4 Co1 S2 122.15(8) . . ?
C4 Co1 S3 146.08(8) . . ?
C4 Co1 C3 39.42(11) . . ?
C4 Co1 C1 65.97(11) . . ?
C2 Co1 S1 161.25(8) . . ?
C2 Co1 S2 102.09(9) . . ?
C2 Co1 S3 106.43(9) . . ?
C2 Co1 C4 66.73(11) . . ?
C2 Co1 C3 39.90(11) . . ?
C2 Co1 C1 39.15(12) . . ?
C3 Co1 S1 123.05(8) . . ?
C3 Co1 S2 94.73(8) . . ?
C3 Co1 S3 146.30(8) . . ?
C3 Co1 C1 65.79(11) . . ?
C5 Co1 S1 101.10(9) . . ?
C5 Co1 S2 160.73(8) . . ?
C5 Co1 S3 106.36(8) . . ?
C5 Co1 C4 39.77(11) . . ?
C5 Co1 C2 66.73(12) . . ?
C5 Co1 C3 66.50(11) . . ?
C5 Co1 C1 39.42(12) . . ?
C1 Co1 S1 136.83(10) . . ?
C1 Co1 S2 137.95(10) . . ?
C1 Co1 S3 87.69(8) . . ?
Co1 S1 Ru1 97.82(2) . . ?
C11 S1 Ru1 112.15(10) . . ?
C11 S1 Co1 102.73(9) . . ?
Co1 S2 Ru1 98.33(2) . . ?
C14 S2 Ru1 109.96(10) . . ?
C14 S2 Co1 101.26(10) . . ?
C13A S3 Co1 105.00(14) . . ?
C12A S3 Co1 102.56(14) . . ?
C12A S3 C13A 102.7(2) . . ?
C13B S3 Co1 101.6(3) . . ?
C13B S3 C12B 101.9(4) . . ?
C12B S3 Co1 104.6(2) . . ?
C27 P1 Ru1 115.93(9) . . ?
C27 P1 C15 101.04(12) . . ?
C21 P1 Ru1 124.12(9) . . ?
C21 P1 C27 104.01(12) . . ?
C21 P1 C15 95.06(12) . . ?
C15 P1 Ru1 112.62(8) . . ?
C33 P2 Ru1 119.19(9) . . ?
C33 P2 C45 97.89(13) . . ?
C33 P2 C39 101.74(14) . . ?
C45 P2 Ru1 114.38(9) . . ?
C39 P2 Ru1 119.98(10) . . ?
C39 P2 C45 99.83(13) . . ?
C3 C4 Co1 70.48(14) . . ?
C3 C4 C5 108.0(2) . . ?
C3 C4 C9 127.3(3) . . ?
C5 C4 Co1 69.70(15) . . ?
C5 C4 C9 124.5(3) . . ?
C9 C4 Co1 129.59(19) . . ?
C34 C33 P2 120.5(2) . . ?
C34 C33 C38 118.3(3) . . ?
C38 C33 P2 121.2(2) . . ?
C32 C27 P1 124.7(2) . . ?
C32 C27 C28 117.4(3) . . ?
C28 C27 P1 117.9(2) . . ?
C3 C2 Co1 70.60(15) . . ?
C3 C2 C7 125.4(3) . . ?
C1 C2 Co1 71.29(16) . . ?
C1 C2 C3 107.5(3) . . ?
C1 C2 C7 126.7(3) . . ?
C7 C2 Co1 128.6(2) . . ?
C4 C3 Co1 70.09(15) . . ?
C4 C3 C2 107.9(2) . . ?
C4 C3 C8 126.9(3) . . ?
C2 C3 Co1 69.50(15) . . ?
C2 C3 C8 124.9(3) . . ?
C8 C3 Co1 130.56(19) . . ?
S2 C14 H14A 108.7 . . ?
S2 C14 H14B 108.7 . . ?
S2 C14 H14C 108.0 . . ?
S2 C14 H14D 108.0 . . ?
H14A C14 H14B 107.6 . . ?
H14C C14 H14D 107.2 . . ?
C13A C14 S2 114.1(2) . . ?
C13A C14 H14A 108.7 . . ?
C13A C14 H14B 108.7 . . ?
C13B C14 S2 117.2(4) . . ?
C13B C14 H14C 108.0 . . ?
C13B C14 H14D 108.0 . . ?
S1 C11 H11A 108.4 . . ?
S1 C11 H11B 108.4 . . ?
S1 C11 H11C 109.2 . . ?
S1 C11 H11D 109.2 . . ?
H11A C11 H11B 107.5 . . ?
H11C C11 H11D 107.9 . . ?
C12A C11 S1 115.5(2) . . ?
C12A C11 H11A 108.4 . . ?
C12A C11 H11B 108.4 . . ?
C12B C11 S1 112.2(3) . . ?
C12B C11 H11C 109.2 . . ?
C12B C11 H11D 109.2 . . ?
C50 C45 P2 124.5(2) . . ?
C46 C45 P2 118.9(2) . . ?
C46 C45 C50 116.6(3) . . ?
C26 C21 P1 119.8(2) . . ?
C26 C21 C22 118.5(3) . . ?
C22 C21 P1 121.0(2) . . ?
C15 C16 H16 119.5 . . ?
C17 C16 H16 119.5 . . ?
C17 C16 C15 120.9(3) . . ?
C16 C15 P1 124.3(2) . . ?
C16 C15 C20 118.2(2) . . ?
C20 C15 P1 117.5(2) . . ?
C16 C17 H17 120.1 . . ?
C16 C17 C18 119.8(3) . . ?
C18 C17 H17 120.1 . . ?
C33 C34 H34 119.4 . . ?
C33 C34 C35 121.2(3) . . ?
C35 C34 H34 119.4 . . ?
C15 C20 H20 119.6 . . ?
C19 C20 C15 120.8(3) . . ?
C19 C20 H20 119.6 . . ?
C44 C39 P2 118.6(2) . . ?
C44 C39 C40 118.4(3) . . ?
C40 C39 P2 123.0(3) . . ?
C33 C38 H38 120.0 . . ?
C37 C38 C33 120.1(3) . . ?
C37 C38 H38 120.0 . . ?
C20 C19 H19 120.0 . . ?
C18 C19 C20 119.9(3) . . ?
C18 C19 H19 120.0 . . ?
C4 C5 Co1 70.53(15) . . ?
C4 C5 C10 125.6(3) . . ?
C1 C5 Co1 71.20(16) . . ?
C1 C5 C4 107.6(3) . . ?
C1 C5 C10 126.6(3) . . ?
C10 C5 Co1 127.9(2) . . ?
C39 C44 H44 119.6 . . ?
C39 C44 C43 120.7(4) . . ?
C43 C44 H44 119.6 . . ?
C21 C26 H26 119.8 . . ?
C21 C26 C25 120.4(3) . . ?
C25 C26 H26 119.8 . . ?
C2 C1 Co1 69.56(15) . . ?
C2 C1 C5 108.9(3) . . ?
C2 C1 C6 124.9(3) . . ?
C5 C1 Co1 69.37(15) . . ?
C5 C1 C6 126.2(3) . . ?
C6 C1 Co1 129.2(2) . . ?
C27 C32 H32 119.5 . . ?
C31 C32 C27 121.0(3) . . ?
C31 C32 H32 119.5 . . ?
C1 C6 H6A 109.5 . . ?
C1 C6 H6B 109.5 . . ?
C1 C6 H6C 109.5 . . ?
H6A C6 H6B 109.5 . . ?
H6A C6 H6C 109.5 . . ?
H6B C6 H6C 109.5 . . ?
C21 C22 H22 119.5 . . ?
C23 C22 C21 121.0(3) . . ?
C23 C22 H22 119.5 . . ?
C4 C9 H9A 109.5 . . ?
C4 C9 H9B 109.5 . . ?
C4 C9 H9C 109.5 . . ?
H9A C9 H9B 109.5 . . ?
H9A C9 H9C 109.5 . . ?
H9B C9 H9C 109.5 . . ?
C17 C18 H18 119.8 . . ?
C19 C18 C17 120.4(3) . . ?
C19 C18 H18 119.8 . . ?
C3 C8 H8A 109.5 . . ?
C3 C8 H8B 109.5 . . ?
C3 C8 H8C 109.5 . . ?
H8A C8 H8B 109.5 . . ?
H8A C8 H8C 109.5 . . ?
H8B C8 H8C 109.5 . . ?
C27 C28 H28 119.6 . . ?
C29 C28 C27 120.8(3) . . ?
C29 C28 H28 119.6 . . ?
C25 C24 H24 120.0 . . ?
C25 C24 C23 120.0(3) . . ?
C23 C24 H24 120.0 . . ?
C38 C37 H37 119.7 . . ?
C36 C37 C38 120.6(3) . . ?
C36 C37 H37 119.7 . . ?
C2 C7 H7A 109.5 . . ?
C2 C7 H7B 109.5 . . ?
C2 C7 H7C 109.5 . . ?
H7A C7 H7B 109.5 . . ?
H7A C7 H7C 109.5 . . ?
H7B C7 H7C 109.5 . . ?
C26 C25 H25 120.0 . . ?
C24 C25 C26 120.0(3) . . ?
C24 C25 H25 120.0 . . ?
C37 C36 H36 119.9 . . ?
C37 C36 C35 120.1(3) . . ?
C35 C36 H36 119.9 . . ?
C34 C35 H35 120.1 . . ?
C36 C35 C34 119.7(3) . . ?
C36 C35 H35 120.1 . . ?
C22 C23 C24 120.0(3) . . ?
C22 C23 H23 120.0 . . ?
C24 C23 H23 120.0 . . ?
C28 C29 H29 119.7 . . ?
C30 C29 C28 120.6(3) . . ?
C30 C29 H29 119.7 . . ?
C44 C43 H43 120.0 . . ?
C42 C43 C44 120.1(5) . . ?
C42 C43 H43 120.0 . . ?
C39 C40 H40 119.8 . . ?
C41 C40 C39 120.3(4) . . ?
C41 C40 H40 119.8 . . ?
C32 C31 H31 119.6 . . ?
C30 C31 C32 120.8(3) . . ?
C30 C31 H31 119.6 . . ?
C47 C48 H48 120.7 . . ?
C47 C48 C49 118.6(3) . . ?
C49 C48 H48 120.7 . . ?
C45 C50 H50 119.3 . . ?
C45 C50 C49 121.3(4) . . ?
C49 C50 H50 119.3 . . ?
C45 C46 H46 119.3 . . ?
C45 C46 C47 121.4(4) . . ?
C47 C46 H46 119.3 . . ?
C29 C30 H30 120.3 . . ?
C31 C30 C29 119.4(3) . . ?
C31 C30 H30 120.3 . . ?
C5 C10 H10A 109.5 . . ?
C5 C10 H10B 109.5 . . ?
C5 C10 H10C 109.5 . . ?
H10A C10 H10B 109.5 . . ?
H10A C10 H10C 109.5 . . ?
H10B C10 H10C 109.5 . . ?
C43 C42 H42 120.0 . . ?
C43 C42 C41 120.0(4) . . ?
C41 C42 H42 120.0 . . ?
C40 C41 H41 119.8 . . ?
C42 C41 C40 120.4(5) . . ?
C42 C41 H41 119.8 . . ?
C48 C47 C46 121.5(4) . . ?
C48 C47 H47 119.3 . . ?
C46 C47 H47 119.3 . . ?
C48 C49 C50 120.6(4) . . ?
C48 C49 H49 119.7 . . ?
C50 C49 H49 119.7 . . ?
S3 C13A H13A 109.2 . . ?
S3 C13A H13B 109.2 . . ?
C14 C13A S3 112.0(3) . . ?
C14 C13A H13A 109.2 . . ?
C14 C13A H13B 109.2 . . ?
H13A C13A H13B 107.9 . . ?
S3 C12A H12A 109.3 . . ?
S3 C12A H12B 109.3 . . ?
C11 C12A S3 111.4(3) . . ?
C11 C12A H12A 109.3 . . ?
C11 C12A H12B 109.3 . . ?
H12A C12A H12B 108.0 . . ?
S3 C13B H13C 108.8 . . ?
S3 C13B H13D 108.8 . . ?
C14 C13B S3 113.8(5) . . ?
C14 C13B H13C 108.8 . . ?
C14 C13B H13D 108.8 . . ?
H13C C13B H13D 107.7 . . ?
S3 C12B H12C 108.8 . . ?
S3 C12B H12D 108.8 . . ?
C11 C12B S3 113.7(5) . . ?
C11 C12B H12C 108.8 . . ?
C11 C12B H12D 108.8 . . ?
H12C C12B H12D 107.7 . . ?

loop_
_geom_bond_atom_site_label_1
_geom_bond_atom_site_label_2
_geom_bond_distance
_geom_bond_site_symmetry_2
_geom_bond_publ_flag
Ru1 S1 2.4647(6) . ?
Ru1 S2 2.4473(6) . ?
Ru1 Cl2 2.4166(6) . ?
Ru1 Cl1 2.4025(6) . ?
Ru1 P1 2.3491(6) . ?
Ru1 P2 2.3469(7) . ?
Co1 S1 2.2552(7) . ?
Co1 S2 2.2551(7) . ?
Co1 S3 2.1874(7) . ?
Co1 C4 2.104(2) . ?
Co1 C2 2.095(3) . ?
Co1 C3 2.109(3) . ?
Co1 C5 2.093(3) . ?
Co1 C1 2.117(3) . ?
S1 C11 1.838(3) . ?
S2 C14 1.826(3) . ?
S3 C13A 1.807(4) . ?
S3 C12A 1.801(5) . ?
S3 C13B 1.791(8) . ?
S3 C12B 1.838(8) . ?
P1 C27 1.844(3) . ?
P1 C21 1.834(3) . ?
P1 C15 1.855(3) . ?
P2 C33 1.843(3) . ?
P2 C45 1.857(3) . ?
P2 C39 1.847(3) . ?
C4 C3 1.421(4) . ?
C4 C5 1.428(4) . ?
C4 C9 1.494(4) . ?
C33 C34 1.377(4) . ?
C33 C38 1.399(4) . ?
C27 C32 1.393(4) . ?
C27 C28 1.395(4) . ?
C2 C3 1.434(4) . ?
C2 C1 1.411(5) . ?
C2 C7 1.486(4) . ?
C3 C8 1.495(4) . ?
C14 H14A 0.9800 . ?
C14 H14B 0.9800 . ?
C14 H14C 0.9800 . ?
C14 H14D 0.9800 . ?
C14 C13A 1.483(6) . ?
C14 C13B 1.466(9) . ?
C11 H11A 0.9800 . ?
C11 H11B 0.9800 . ?
C11 H11C 0.9800 . ?
C11 H11D 0.9800 . ?
C11 C12A 1.511(5) . ?
C11 C12B 1.424(9) . ?
C45 C50 1.377(4) . ?
C45 C46 1.373(4) . ?
C21 C26 1.380(4) . ?
C21 C22 1.409(4) . ?
C16 H16 0.9400 . ?
C16 C15 1.388(4) . ?
C16 C17 1.383(4) . ?
C15 C20 1.396(4) . ?
C17 H17 0.9400 . ?
C17 C18 1.384(5) . ?
C34 H34 0.9400 . ?
C34 C35 1.387(4) . ?
C20 H20 0.9400 . ?
C20 C19 1.389(4) . ?
C39 C44 1.385(5) . ?
C39 C40 1.404(5) . ?
C38 H38 0.9400 . ?
C38 C37 1.387(5) . ?
C19 H19 0.9400 . ?
C19 C18 1.366(5) . ?
C5 C1 1.420(4) . ?
C5 C10 1.490(4) . ?
C44 H44 0.9400 . ?
C44 C43 1.397(5) . ?
C26 H26 0.9400 . ?
C26 C25 1.398(4) . ?
C1 C6 1.499(4) . ?
C32 H32 0.9400 . ?
C32 C31 1.384(5) . ?
C6 H6A 0.9700 . ?
C6 H6B 0.9700 . ?
C6 H6C 0.9700 . ?
C22 H22 0.9400 . ?
C22 C23 1.365(4) . ?
C9 H9A 0.9700 . ?
C9 H9B 0.9700 . ?
C9 H9C 0.9700 . ?
C18 H18 0.9400 . ?
C8 H8A 0.9700 . ?
C8 H8B 0.9700 . ?
C8 H8C 0.9700 . ?
C28 H28 0.9400 . ?
C28 C29 1.382(4) . ?
C24 H24 0.9400 . ?
C24 C25 1.378(5) . ?
C24 C23 1.387(5) . ?
C37 H37 0.9400 . ?
C37 C36 1.362(5) . ?
C7 H7A 0.9700 . ?
C7 H7B 0.9700 . ?
C7 H7C 0.9700 . ?
C25 H25 0.9400 . ?
C36 H36 0.9400 . ?
C36 C35 1.376(5) . ?
C35 H35 0.9400 . ?
C23 H23 0.9400 . ?
C29 H29 0.9400 . ?
C29 C30 1.378(5) . ?
C43 H43 0.9400 . ?
C43 C42 1.372(8) . ?
C40 H40 0.9400 . ?
C40 C41 1.386(5) . ?
C31 H31 0.9400 . ?
C31 C30 1.360(6) . ?
C48 H48 0.9400 . ?
C48 C47 1.323(6) . ?
C48 C49 1.378(6) . ?
C50 H50 0.9400 . ?
C50 C49 1.380(5) . ?
C46 H46 0.9400 . ?
C46 C47 1.391(5) . ?
C30 H30 0.9400 . ?
C10 H10A 0.9700 . ?
C10 H10B 0.9700 . ?
C10 H10C 0.9700 . ?
C42 H42 0.9400 . ?
C42 C41 1.380(8) . ?
C41 H41 0.9400 . ?
C47 H47 0.9400 . ?
C49 H49 0.9400 . ?
C13A H13A 0.9800 . ?
C13A H13B 0.9800 . ?
C12A H12A 0.9800 . ?
C12A H12B 0.9800 . ?
C13B H13C 0.9800 . ?
C13B H13D 0.9800 . ?
C12B H12C 0.9800 . ?
C12B H12D 0.9800 . ?

loop_
_geom_torsion_atom_site_label_1
_geom_torsion_atom_site_label_2
_geom_torsion_atom_site_label_3
_geom_torsion_atom_site_label_4
_geom_torsion
_geom_torsion_site_symmetry_1
_geom_torsion_site_symmetry_2
_geom_torsion_site_symmetry_3
_geom_torsion_site_symmetry_4
_geom_torsion_publ_flag
Ru1 S1 C11 C12A 116.0(3) . . . . ?
Ru1 S1 C11 C12B 67.3(4) . . . . ?
Ru1 S2 C14 C13A -67.7(3) . . . . ?
Ru1 S2 C14 C13B -114.8(4) . . . . ?
Ru1 P1 C27 C32 129.2(2) . . . . ?
Ru1 P1 C27 C28 -48.5(2) . . . . ?
Ru1 P1 C21 C26 4.7(3) . . . . ?
Ru1 P1 C21 C22 174.72(19) . . . . ?
Ru1 P1 C15 C16 97.2(2) . . . . ?
Ru1 P1 C15 C20 -82.2(2) . . . . ?
Ru1 P2 C33 C34 -15.6(3) . . . . ?
Ru1 P2 C33 C38 164.5(2) . . . . ?
Ru1 P2 C45 C50 112.0(3) . . . . ?
Ru1 P2 C45 C46 -68.2(3) . . . . ?
Ru1 P2 C39 C44 -52.6(3) . . . . ?
Ru1 P2 C39 C40 126.2(2) . . . . ?
Co1 S1 C11 C12A 12.0(3) . . . . ?
Co1 S1 C11 C12B -36.7(4) . . . . ?
Co1 S2 C14 C13A 35.6(3) . . . . ?
Co1 S2 C14 C13B -11.5(4) . . . . ?
Co1 S3 C13A C14 32.4(3) . . . . ?
Co1 S3 C12A C11 45.0(3) . . . . ?
Co1 S3 C13B C14 -41.4(6) . . . . ?
Co1 S3 C12B C11 -32.4(5) . . . . ?
Co1 C4 C3 C2 -59.42(18) . . . . ?
Co1 C4 C3 C8 126.4(3) . . . . ?
Co1 C4 C5 C1 61.92(18) . . . . ?
Co1 C4 C5 C10 -123.2(3) . . . . ?
Co1 C2 C3 C4 59.79(17) . . . . ?
Co1 C2 C3 C8 -125.8(3) . . . . ?
Co1 C2 C1 C5 -58.36(19) . . . . ?
Co1 C2 C1 C6 124.3(3) . . . . ?
Co1 C5 C1 C2 58.47(19) . . . . ?
Co1 C5 C1 C6 -124.2(3) . . . . ?
S1 C11 C12A S3 -38.0(4) . . . . ?
S1 C11 C12B S3 46.3(5) . . . . ?
S2 C14 C13A S3 -46.2(3) . . . . ?
S2 C14 C13B S3 36.1(7) . . . . ?
P1 C27 C32 C31 179.6(3) . . . . ?
P1 C27 C28 C29 -179.4(2) . . . . ?
P1 C21 C26 C25 170.1(2) . . . . ?
P1 C21 C22 C23 -171.0(2) . . . . ?
P1 C15 C20 C19 180.0(2) . . . . ?
P2 C33 C34 C35 -178.6(2) . . . . ?
P2 C33 C38 C37 177.5(3) . . . . ?
P2 C45 C50 C49 178.4(4) . . . . ?
P2 C45 C46 C47 -179.0(3) . . . . ?
P2 C39 C44 C43 -179.8(2) . . . . ?
P2 C39 C40 C41 -179.5(3) . . . . ?
C4 C5 C1 Co1 -61.49(18) . . . . ?
C4 C5 C1 C2 -3.0(3) . . . . ?
C4 C5 C1 C6 174.3(3) . . . . ?
C33 P2 C45 C50 -120.9(3) . . . . ?
C33 P2 C45 C46 59.0(3) . . . . ?
C33 P2 C39 C44 173.4(2) . . . . ?
C33 P2 C39 C40 -7.8(3) . . . . ?
C33 C34 C35 C36 1.2(5) . . . . ?
C33 C38 C37 C36 1.2(6) . . . . ?
C27 P1 C21 C26 140.2(2) . . . . ?
C27 P1 C21 C22 -49.8(3) . . . . ?
C27 P1 C15 C16 -27.1(3) . . . . ?
C27 P1 C15 C20 153.5(2) . . . . ?
C27 C32 C31 C30 1.2(5) . . . . ?
C27 C28 C29 C30 -1.3(5) . . . . ?
C3 C4 C5 Co1 -60.38(17) . . . . ?
C3 C4 C5 C1 1.5(3) . . . . ?
C3 C4 C5 C10 176.4(3) . . . . ?
C3 C2 C1 Co1 61.66(18) . . . . ?
C3 C2 C1 C5 3.3(3) . . . . ?
C3 C2 C1 C6 -174.1(3) . . . . ?
C45 P2 C33 C34 -139.3(2) . . . . ?
C45 P2 C33 C38 40.8(3) . . . . ?
C45 P2 C39 C44 73.1(2) . . . . ?
C45 P2 C39 C40 -108.1(3) . . . . ?
C45 C50 C49 C48 0.1(7) . . . . ?
C45 C46 C47 C48 1.4(7) . . . . ?
C21 P1 C27 C32 -10.6(3) . . . . ?
C21 P1 C27 C28 171.7(2) . . . . ?
C21 P1 C15 C16 -132.5(2) . . . . ?
C21 P1 C15 C20 48.1(2) . . . . ?
C21 C26 C25 C24 -0.4(5) . . . . ?
C21 C22 C23 C24 2.4(5) . . . . ?
C16 C15 C20 C19 0.5(4) . . . . ?
C16 C17 C18 C19 0.4(5) . . . . ?
C15 P1 C27 C32 -108.7(3) . . . . ?
C15 P1 C27 C28 73.5(2) . . . . ?
C15 P1 C21 C26 -117.1(2) . . . . ?
C15 P1 C21 C22 53.0(2) . . . . ?
C15 C16 C17 C18 -0.7(5) . . . . ?
C15 C20 C19 C18 -0.9(5) . . . . ?
C17 C16 C15 P1 -179.1(2) . . . . ?
C17 C16 C15 C20 0.3(4) . . . . ?
C34 C33 C38 C37 -2.5(5) . . . . ?
C20 C19 C18 C17 0.4(5) . . . . ?
C39 P2 C33 C34 118.9(2) . . . . ?
C39 P2 C33 C38 -61.0(3) . . . . ?
C39 P2 C45 C50 -17.5(3) . . . . ?
C39 P2 C45 C46 162.4(3) . . . . ?
C39 C44 C43 C42 -1.8(5) . . . . ?
C39 C40 C41 C42 0.5(6) . . . . ?
C38 C33 C34 C35 1.3(5) . . . . ?
C38 C37 C36 C35 1.3(6) . . . . ?
C5 C4 C3 Co1 59.88(17) . . . . ?
C5 C4 C3 C2 0.5(3) . . . . ?
C5 C4 C3 C8 -173.8(3) . . . . ?
C44 C39 C40 C41 -0.7(5) . . . . ?
C44 C43 C42 C41 1.5(6) . . . . ?
C26 C21 C22 C23 -0.9(4) . . . . ?
C1 C2 C3 Co1 -62.10(19) . . . . ?
C1 C2 C3 C4 -2.3(3) . . . . ?
C1 C2 C3 C8 172.1(3) . . . . ?
C32 C27 C28 C29 2.7(4) . . . . ?
C32 C31 C30 C29 0.4(6) . . . . ?
C22 C21 C26 C25 -0.2(4) . . . . ?
C9 C4 C3 Co1 -125.4(3) . . . . ?
C9 C4 C3 C2 175.1(2) . . . . ?
C9 C4 C3 C8 0.9(4) . . . . ?
C9 C4 C5 Co1 124.8(3) . . . . ?
C9 C4 C5 C1 -173.3(2) . . . . ?
C9 C4 C5 C10 1.5(4) . . . . ?
C28 C27 C32 C31 -2.7(4) . . . . ?
C28 C29 C30 C31 -0.3(6) . . . . ?
C37 C36 C35 C34 -2.5(5) . . . . ?
C7 C2 C3 Co1 124.2(3) . . . . ?
C7 C2 C3 C4 -176.0(3) . . . . ?
C7 C2 C3 C8 -1.7(4) . . . . ?
C7 C2 C1 Co1 -124.7(3) . . . . ?
C7 C2 C1 C5 176.9(3) . . . . ?
C7 C2 C1 C6 -0.5(5) . . . . ?
C25 C24 C23 C22 -3.0(5) . . . . ?
C23 C24 C25 C26 1.9(5) . . . . ?
C43 C42 C41 C40 -0.8(7) . . . . ?
C40 C39 C44 C43 1.4(4) . . . . ?
C50 C45 C46 C47 0.8(6) . . . . ?
C46 C45 C50 C49 -1.5(6) . . . . ?
C10 C5 C1 Co1 123.8(3) . . . . ?
C10 C5 C1 C2 -177.8(3) . . . . ?
C10 C5 C1 C6 -0.4(5) . . . . ?
C47 C48 C49 C50 2.1(7) . . . . ?
C49 C48 C47 C46 -2.8(7) . . . . ?
C13A S3 C12A C11 -63.8(3) . . . . ?
C12A S3 C13A C14 139.4(3) . . . . ?
C13B S3 C12B C11 -137.8(5) . . . . ?
C12B S3 C13B C14 66.4(6) . . . . ?
